data_1527054
loop_
_publ_author_name
'le Fur, E.'
'de Villars, B.'
'Pivan, J.Y.'
'Tortelier, J.'

_publ_section_title
;
 New data on rubidium vanadium phosphate. Structure determination of the
 disordered (V(V) - P(V)) compound Rb6 (V2 O3)2 (V O)2 (P O4)4 (H P2-x Vx
 O7) with x = 0.6
;
_journal_name_full 'International Journal of Inorganic Materials'
_journal_page_first 9
_journal_page_last 15
_journal_volume 3
_journal_year 2001
_chemical_formula_sum 'H O31 P5.44 Rb6 V6.56'
_chemical_name_systematic 'Rb6 (V2 O3)2 (V O)2 (P O4)4 (H P1.44 V0.56 O7)'
_space_group_IT_number 31
_symmetry_space_group_name_Hall 'P 2ac -2'
_symmetry_space_group_name_H-M 'P m n 21'
_cell_angle_alpha 90
_cell_angle_beta 90
_cell_angle_gamma 90
_cell_formula_units_Z 2
_cell_length_a 13.5505
_cell_length_b 7.1404
_cell_length_c 14.484
_cell_volume 1401.414
_citation_journal_id_ASTM IJIMCR
_cod_data_source_file leFur_IJIMCR_2001_1065.cif
_cod_data_source_block H1O31P5.44Rb6V6.56
_cod_original_formula_sum 'H1 O31 P5.44 Rb6 V6.56'
_cod_database_code 1527054

loop_
_symmetry_equiv_pos_as_xyz
x,y,z
-x+1/2,-y,z+1/2
-x,y,z
x+1/2,-y,z+1/2

loop_
_atom_site_label
_atom_site_type_symbol
_atom_site_fract_x
_atom_site_fract_y
_atom_site_fract_z
_atom_site_occupancy
_atom_site_U_iso_or_equiv
O19 O-2 0.5 0.6969 0.0831 1 0.0
O7 O-2 0.3705 0.3023 0.2782 1 0.0
O3 O-2 0.1063 0.5312 0.9283 1 0.0
O5 O-2 0.1332 0.1992 0.2492 1 0.0
Rb2 Rb+1 0.25379 0.6597 0.10078 1 0.0
O9 O-2 0.2395 0.2766 0.4047 1 0.0
Rb1 Rb+1 0 0.8701 0.2632 1 0.0
V1 V+4 0.1296 0.405 0.3395 1 0.0
O16 O-2 0.3152 0.929 0.235 1 0.0
O10 O-2 0.1022 0.8861 0.924 1 0.0
O15 O-2 0.4038 0.9946 0.0628 1 0.0
O4 O-2 0.1013 0.3869 0.1047 1 0.0
O18 O-2 0.1861 0.575 0.2891 1 0.0
O12 O-2 0.5 0.3415 0.1087 1 0.0
O6 O-2 0.2602 0.2228 0.124 1 0.0
O13 O-2 0 0.4595 0.3033 1 0.0
V3 V+4 0 0.9933 0.0053 1 0.0
V2 V+4 0 0.4935 0.0246 1 0.0
P3 P+5 0.5 0.4796 0.0243 0.44 0.0
O2 O-2 0.105 0.0329 0.1004 1 0.0
O8 O-2 0 0.7071 0.0671 1 0.0
O11 O-2 0 0.1447 0.428 1 0.0
P4 P+5 0.1482 0.7085 0.8834 1 0.0
O14 O-2 0.3988 0.4723 -0.0382 1 0.0
O1 O-2 0 0.2053 0.9651 1 0.0
V4 V+4 0.372 0.0993 0.1867 1 0.0
P1 P+5 0.1492 0.211 0.1452 1 0.0
Rb4 Rb+1 0.26051 0.1485 0.92722 1 0.0
P2 P+5 0 0.1075 0.5289 1 0.0
V5 V+5 0.5 0.4796 0.0243 0.56 0.0
Rb3 Rb+1 0.5 0.6391 0.2733 1 0.0
O17 O-2 0.5 0.0367 0.2266 1 0.0
